data_2022941
loop_
_publ_author_name
'Khan, Sultana Shakila'
'Howlader, Md. Belayet Hossain'
'Sheikh, Md. Chanmiya'
'Miyatake, Ryuta'
'Zangrando, Ennio'
'Ansary, Md. Rezaul Haque'

_publ_section_title
;
 Crystal structure of S-n-octyl 3-(1-phenylethylidene)dithiocarbazate and
 of its bis-chelated nickel(II) complex
;
_journal_coeditor_code ZV2030
_journal_issue 12
_journal_name_full 'Acta Crystallographica Section E Crystallographic Communications'
_journal_page_first 1137
_journal_page_last 1141
_journal_paper_doi 10.1107/S2056989023009726
_journal_volume 79
_journal_year 2023
_chemical_formula_iupac 'C17 H26 N2 S2'
_chemical_formula_moiety 'C17 H26 N2 S2'
_chemical_formula_sum 'C17 H26 N2 S2'
_chemical_formula_weight 322.52
_chemical_name_systematic
;
<i>S</i>-<i>n</i>-Octyl 3-(1-phenylethylidene)dithiocarbazate
;
_space_group_crystal_system triclinic
_space_group_IT_number 2
_space_group_name_Hall '-P 1'
_space_group_name_H-M_alt 'P -1'
_atom_sites_solution_hydrogens mixed
_audit_creation_method SHELXL-2019/2
_cell_angle_alpha 98.420(7)
_cell_angle_beta 94.302(7)
_cell_angle_gamma 91.150(6)
_cell_formula_units_Z 2
_cell_length_a 4.9925(6)
_cell_length_b 12.4283(16)
_cell_length_c 15.0643(19)
_cell_measurement_reflns_used 6282
_cell_measurement_temperature 173(2)
_cell_measurement_theta_max 27.47
_cell_measurement_theta_min 1.99
_cell_volume 921.6(2)
_computing_cell_refinement
;
RAPID-AUTO (Rigaku, 2018)
;
_computing_data_collection
;
RAPID-AUTO (Rigaku, 2018)
;
_computing_data_reduction
;
RAPID-AUTO (Rigaku, 2018)
;
_computing_molecular_graphics
;
DIAMOND (Brandenburg, 1999)
;
_computing_publication_material
;
WinGX 2018.3 (Farrugia, 2012)
;
_computing_structure_refinement
;
<i>SHELXL2019/2</i> (Sheldrick, 2015b)
;
_computing_structure_solution
;
<i>SHELXT2018/2</i> (Sheldrick, 2015a)
;
_diffrn_ambient_temperature 173(2)
_diffrn_measured_fraction_theta_full 0.993
_diffrn_measured_fraction_theta_max 0.988
_diffrn_measurement_device_type 'Rigaku R-AXIS RAPID'
_diffrn_measurement_method \w
_diffrn_radiation_type MoK\a
_diffrn_radiation_wavelength 0.71075
_diffrn_reflns_av_R_equivalents 0.0372
_diffrn_reflns_av_unetI/netI 0.0432
_diffrn_reflns_limit_h_max 5
_diffrn_reflns_limit_h_min -6
_diffrn_reflns_limit_k_max 16
_diffrn_reflns_limit_k_min -16
_diffrn_reflns_limit_l_max 19
_diffrn_reflns_limit_l_min -19
_diffrn_reflns_number 8449
_diffrn_reflns_theta_full 25.242
_diffrn_reflns_theta_max 27.466
_diffrn_reflns_theta_min 2.302
_exptl_absorpt_coefficient_mu 0.285
_exptl_absorpt_correction_T_max 0.980
_exptl_absorpt_correction_T_min 0.410
_exptl_absorpt_correction_type multi-scan
_exptl_absorpt_process_details
;
(ABSCOR; Higashi, 1995)
;
_exptl_crystal_colour colorless
_exptl_crystal_density_diffrn 1.162
_exptl_crystal_description plate
_exptl_crystal_F_000 348
_exptl_crystal_size_max 0.190
_exptl_crystal_size_mid 0.100
_exptl_crystal_size_min 0.070
_refine_diff_density_max 0.553
_refine_diff_density_min -0.322
_refine_ls_extinction_method none
_refine_ls_goodness_of_fit_ref 1.076
_refine_ls_hydrogen_treatment mixed
_refine_ls_matrix_type full
_refine_ls_number_parameters 242
_refine_ls_number_reflns 4181
_refine_ls_number_restraints 0
_refine_ls_restrained_S_all 1.076
_refine_ls_R_factor_all 0.0922
_refine_ls_R_factor_gt 0.0708
_refine_ls_shift/su_max 0.000
_refine_ls_shift/su_mean 0.000
_refine_ls_structure_factor_coef Fsqd
_refine_ls_weighting_details 'w=1/[\s^2^(Fo^2^)+(0.0649P)^2^+1.6447P] where P=(Fo^2^+2Fc^2^)/3'
_refine_ls_weighting_scheme calc
_refine_ls_wR_factor_gt 0.1829
_refine_ls_wR_factor_ref 0.1957
_reflns_number_gt 3093
_reflns_number_total 4181
_reflns_threshold_expression 'I > 2\s(I)'
_cod_data_source_file zv2030sup1.cif
_cod_data_source_block H<i>L</i>
_cod_depositor_comments 'Adding full bibliography for 2022941--2022942.cif.'
_cod_database_code 2022941
_shelx_space_group_comment
;
The symmetry employed for this shelxl refinement is uniquely defined
by the following loop, which should always be used as a source of
symmetry information in preference to the above space-group names.
They are only intended as comments.
;
_shelx_estimated_absorpt_t_min 0.948
_shelx_estimated_absorpt_t_max 0.980

loop_
_space_group_symop_operation_xyz
'x, y, z'
'-x, -y, -z'

loop_
_atom_site_type_symbol
_atom_site_label
_atom_site_fract_x
_atom_site_fract_y
_atom_site_fract_z
_atom_site_U_iso_or_equiv
_atom_site_adp_type
_atom_site_calc_flag
_atom_site_occupancy
_atom_site_disorder_assembly
_atom_site_disorder_group
N N1 -0.1043(6) 0.7323(2) 0.1266(2) 0.0401(7) Uani d 1 . .
N N2 -0.2090(6) 0.6296(2) 0.0940(2) 0.0409(7) Uani d 1 . .
H H2N -0.344(7) 0.616(3) 0.053(2) 0.031(9) Uiso d 1 . .
S S1 -0.20157(19) 0.41740(7) 0.08485(6) 0.0432(3) Uani d 1 . .
S S2 0.16745(18) 0.58140(7) 0.20863(6) 0.0431(3) Uani d 1 . .
C C1 -0.0902(7) 0.9225(3) 0.1334(3) 0.0423(8) Uani d 1 . .
C C2A -0.2308(19) 1.0181(6) 0.1290(6) 0.0504(19) Uani d 0.5 A 2
H H2A -0.412706 1.013940 0.104862 0.060 Uiso calc 0.5 A 2
C C3A -0.107(2) 1.1189(7) 0.1597(7) 0.056(2) Uani d 0.5 A 2
H H3A -0.196708 1.183166 0.149810 0.067 Uiso calc 0.5 A 2
C C2 -0.1086(16) 1.0104(6) 0.0810(6) 0.0461(17) Uani d 0.5 A 1
H H2 -0.190437 0.998522 0.021250 0.055 Uiso calc 0.5 A 1
C C3 -0.0052(18) 1.1128(7) 0.1190(7) 0.049(2) Uani d 0.5 A 1
H H3 -0.031247 1.173157 0.087547 0.058 Uiso calc 0.5 A 1
C C4 0.1357(10) 1.1268(3) 0.2027(3) 0.0619(12) Uani d 1 . .
H H4 0.221191 1.194944 0.226559 0.074 Uiso calc 1 A 1
C C5A 0.283(2) 1.0330(8) 0.2134(7) 0.060(2) Uani d 0.5 A 2
H H5A 0.460126 1.039291 0.241511 0.072 Uiso calc 0.5 A 2
C C6A 0.1629(19) 0.9312(8) 0.1820(7) 0.049(2) Uani d 0.5 A 2
H H6A 0.252208 0.867290 0.193560 0.059 Uiso calc 0.5 A 2
C C5 0.151(2) 1.0410(8) 0.2510(7) 0.057(2) Uani d 0.5 A 1
H H5 0.230184 1.052526 0.311120 0.068 Uiso calc 0.5 A 1
C C6 0.053(2) 0.9385(8) 0.2135(6) 0.046(2) Uani d 0.5 A 1
H H6 0.087011 0.878548 0.244745 0.055 Uiso calc 0.5 A 1
C C7 -0.2107(8) 0.8138(3) 0.0956(3) 0.0471(9) Uani d 1 . .
C C8A -0.477(4) 0.804(2) 0.0421(15) 0.062(5) Uani d 0.5 B 2
H H8A -0.457921 0.763747 -0.017873 0.075 Uiso calc 0.5 B 2
H H8B -0.540448 0.877297 0.036156 0.075 Uiso calc 0.5 B 2
H H8C -0.606766 0.765985 0.072809 0.075 Uiso calc 0.5 B 2
C C8 -0.405(4) 0.7988(19) 0.0111(15) 0.067(6) Uani d 0.5 B 1
H H8D -0.329965 0.748035 -0.036166 0.081 Uiso calc 0.5 B 1
H H8E -0.430501 0.869171 -0.009852 0.081 Uiso calc 0.5 B 1
H H8F -0.577752 0.769499 0.024940 0.081 Uiso calc 0.5 B 1
C C9 -0.0943(7) 0.5445(3) 0.1251(2) 0.0363(7) Uani d 1 . .
C C10 0.2629(7) 0.4508(3) 0.2385(2) 0.0406(8) Uani d 1 . .
H H10A 0.105264 0.412724 0.257139 0.049 Uiso calc 1 . .
H H10B 0.330537 0.404971 0.185987 0.049 Uiso calc 1 . .
C C11 0.4822(7) 0.4701(3) 0.3158(2) 0.0421(8) Uani d 1 . .
H H11A 0.637148 0.509765 0.297023 0.051 Uiso calc 1 . .
H H11B 0.412573 0.515802 0.368017 0.051 Uiso calc 1 . .
C C12 0.5748(7) 0.3632(3) 0.3436(2) 0.0433(8) Uani d 1 . .
H H12A 0.651622 0.319515 0.291733 0.052 Uiso calc 1 . .
H H12B 0.416427 0.321934 0.358284 0.052 Uiso calc 1 . .
C C13 0.7831(8) 0.3763(3) 0.4239(2) 0.0458(8) Uani d 1 . .
H H13A 0.941383 0.417864 0.409574 0.055 Uiso calc 1 . .
H H13B 0.706096 0.419128 0.476121 0.055 Uiso calc 1 . .
C C14 0.8745(8) 0.2683(3) 0.4499(3) 0.0479(9) Uani d 1 . .
H H14A 0.714985 0.226115 0.462490 0.057 Uiso calc 1 . .
H H14B 0.954852 0.226428 0.398009 0.057 Uiso calc 1 . .
C C15 1.0773(8) 0.2790(4) 0.5313(3) 0.0520(9) Uani d 1 . .
H H15A 1.237728 0.320556 0.518707 0.062 Uiso calc 1 . .
H H15B 0.997681 0.321188 0.583283 0.062 Uiso calc 1 . .
C C16 1.1647(10) 0.1709(4) 0.5568(3) 0.0652(12) Uani d 1 . .
H H16A 1.244326 0.128450 0.504959 0.078 Uiso calc 1 . .
H H16B 1.004888 0.129348 0.569939 0.078 Uiso calc 1 . .
C C17 1.3697(11) 0.1840(5) 0.6387(4) 0.0820(16) Uani d 1 . .
H H17A 1.429776 0.112155 0.649602 0.098 Uiso calc 1 . .
H H17B 1.286255 0.219771 0.691591 0.098 Uiso calc 1 . .
H H17C 1.524302 0.228373 0.627259 0.098 Uiso calc 1 . .

loop_
_atom_site_aniso_label
_atom_site_aniso_U_11
_atom_site_aniso_U_22
_atom_site_aniso_U_33
_atom_site_aniso_U_12
_atom_site_aniso_U_13
_atom_site_aniso_U_23
N1 0.0423(16) 0.0350(14) 0.0419(16) -0.0025(12) -0.0012(13) 0.0052(12)
N2 0.0427(16) 0.0373(15) 0.0416(16) -0.0035(12) -0.0029(14) 0.0062(13)
S1 0.0482(5) 0.0357(4) 0.0442(5) -0.0042(4) -0.0046(4) 0.0053(4)
S2 0.0441(5) 0.0387(5) 0.0449(5) -0.0039(4) -0.0062(4) 0.0064(4)
C1 0.0404(18) 0.0364(17) 0.049(2) 0.0006(14) -0.0064(16) 0.0067(15)
C2A 0.053(5) 0.042(4) 0.054(5) 0.006(4) -0.011(4) 0.003(4)
C3A 0.073(7) 0.032(4) 0.061(6) 0.005(4) -0.009(5) 0.003(4)
C2 0.043(4) 0.043(4) 0.048(4) 0.004(3) -0.012(4) 0.001(4)
C3 0.045(5) 0.037(4) 0.065(6) -0.002(4) -0.005(4) 0.017(4)
C4 0.075(3) 0.038(2) 0.067(3) -0.0090(19) -0.016(2) 0.0005(19)
C5A 0.060(6) 0.050(5) 0.064(6) -0.004(5) -0.020(5) 0.002(5)
C6A 0.045(5) 0.044(4) 0.058(6) -0.007(4) -0.008(4) 0.011(4)
C5 0.061(6) 0.053(5) 0.050(5) 0.000(5) -0.013(4) -0.004(4)
C6 0.053(6) 0.039(4) 0.045(5) -0.002(4) -0.007(4) 0.006(4)
C7 0.0436(19) 0.0381(18) 0.057(2) -0.0040(15) -0.0158(17) 0.0091(16)
C8A 0.046(8) 0.047(6) 0.089(15) -0.002(5) -0.026(7) 0.007(9)
C8 0.075(14) 0.035(5) 0.083(13) -0.001(8) -0.039(9) 0.006(7)
C9 0.0375(17) 0.0376(17) 0.0341(16) -0.0016(13) 0.0065(14) 0.0047(13)
C10 0.0409(18) 0.0404(18) 0.0407(18) 0.0006(14) 0.0001(15) 0.0080(15)
C11 0.0419(19) 0.0436(19) 0.0394(18) -0.0007(15) -0.0022(15) 0.0045(15)
C12 0.0411(19) 0.047(2) 0.0403(19) -0.0044(15) -0.0051(15) 0.0073(15)
C13 0.046(2) 0.052(2) 0.0380(19) -0.0030(16) -0.0043(16) 0.0056(16)
C14 0.0417(19) 0.057(2) 0.044(2) -0.0016(16) -0.0046(16) 0.0084(17)
C15 0.046(2) 0.065(3) 0.045(2) 0.0032(18) -0.0029(17) 0.0120(19)
C16 0.059(3) 0.076(3) 0.065(3) 0.008(2) -0.004(2) 0.027(2)
C17 0.069(3) 0.114(5) 0.067(3) 0.018(3) -0.010(3) 0.034(3)

loop_
_atom_type_symbol
_atom_type_description
_atom_type_scat_dispersion_real
_atom_type_scat_dispersion_imag
_atom_type_scat_source
C C 0.0033 0.0016 'International Tables Vol C Tables 4.2.6.8 and 6.1.1.4'
H H 0.0000 0.0000 'International Tables Vol C Tables 4.2.6.8 and 6.1.1.4'
N N 0.0061 0.0033 'International Tables Vol C Tables 4.2.6.8 and 6.1.1.4'
S S 0.1246 0.1234 'International Tables Vol C Tables 4.2.6.8 and 6.1.1.4'

loop_
_geom_angle_atom_site_label_1
_geom_angle_atom_site_label_2
_geom_angle_atom_site_label_3
_geom_angle_site_symmetry_1
_geom_angle_site_symmetry_3
_geom_angle
_geom_angle_publ_flag
C7 N1 N2 . . 118.4(3) ?
C9 N2 N1 . . 118.4(3) ?
C9 N2 H2N . . 117(2) ?
N1 N2 H2N . . 124(2) ?
C9 S2 C10 . . 102.08(16) ?
C2A C1 C6A . . 117.8(6) ?
C6 C1 C2 . . 119.0(6) ?
C6 C1 C7 . . 120.9(5) ?
C2A C1 C7 . . 121.9(4) ?
C6A C1 C7 . . 120.1(5) ?
C2 C1 C7 . . 119.9(4) ?
C3A C2A C1 . . 120.5(8) ?
C3A C2A H2A . . 119.8 ?
C1 C2A H2A . . 119.8 ?
C4 C3A C2A . . 121.0(8) ?
C4 C3A H3A . . 119.5 ?
C2A C3A H3A . . 119.5 ?
C3 C2 C1 . . 119.1(7) ?
C3 C2 H2 . . 120.4 ?
C1 C2 H2 . . 120.4 ?
C4 C3 C2 . . 119.9(8) ?
C4 C3 H3 . . 120.1 ?
C2 C3 H3 . . 120.1 ?
C5 C4 C3 . . 119.4(6) ?
C3A C4 C5A . . 121.0(6) ?
C5 C4 H4 . . 120.3 ?
C3 C4 H4 . . 120.3 ?
C6A C5A C4 . . 118.9(8) ?
C6A C5A H5A . . 120.6 ?
C4 C5A H5A . . 120.6 ?
C5A C6A C1 . . 120.2(9) ?
C5A C6A H6A . . 119.9 ?
C1 C6A H6A . . 119.9 ?
C4 C5 C6 . . 121.0(8) ?
C4 C5 H5 . . 119.5 ?
C6 C5 H5 . . 119.5 ?
C1 C6 C5 . . 120.8(8) ?
C1 C6 H6 . . 119.6 ?
C5 C6 H6 . . 119.6 ?
N1 C7 C1 . . 116.1(3) ?
N1 C7 C8A . . 122.2(10) ?
C1 C7 C8A . . 120.2(10) ?
N1 C7 C8 . . 121.7(9) ?
C1 C7 C8 . . 120.9(9) ?
C7 C8A H8A . . 109.5 ?
C7 C8A H8B . . 109.5 ?
H8A C8A H8B . . 109.5 ?
C7 C8A H8C . . 109.5 ?
H8A C8A H8C . . 109.5 ?
H8B C8A H8C . . 109.5 ?
C7 C8 H8D . . 109.5 ?
C7 C8 H8E . . 109.5 ?
H8D C8 H8E . . 109.5 ?
C7 C8 H8F . . 109.5 ?
H8D C8 H8F . . 109.5 ?
H8E C8 H8F . . 109.5 ?
N2 C9 S1 . . 120.8(3) ?
N2 C9 S2 . . 113.6(2) ?
S1 C9 S2 . . 125.6(2) ?
C11 C10 S2 . . 108.4(2) ?
C11 C10 H10A . . 110.0 ?
S2 C10 H10A . . 110.0 ?
C11 C10 H10B . . 110.0 ?
S2 C10 H10B . . 110.0 ?
H10A C10 H10B . . 108.4 ?
C12 C11 C10 . . 111.2(3) ?
C12 C11 H11A . . 109.4 ?
C10 C11 H11A . . 109.4 ?
C12 C11 H11B . . 109.4 ?
C10 C11 H11B . . 109.4 ?
H11A C11 H11B . . 108.0 ?
C11 C12 C13 . . 114.1(3) ?
C11 C12 H12A . . 108.7 ?
C13 C12 H12A . . 108.7 ?
C11 C12 H12B . . 108.7 ?
C13 C12 H12B . . 108.7 ?
H12A C12 H12B . . 107.6 ?
C14 C13 C12 . . 113.2(3) ?
C14 C13 H13A . . 108.9 ?
C12 C13 H13A . . 108.9 ?
C14 C13 H13B . . 108.9 ?
C12 C13 H13B . . 108.9 ?
H13A C13 H13B . . 107.8 ?
C15 C14 C13 . . 114.3(3) ?
C15 C14 H14A . . 108.7 ?
C13 C14 H14A . . 108.7 ?
C15 C14 H14B . . 108.7 ?
C13 C14 H14B . . 108.7 ?
H14A C14 H14B . . 107.6 ?
C16 C15 C14 . . 113.7(4) ?
C16 C15 H15A . . 108.8 ?
C14 C15 H15A . . 108.8 ?
C16 C15 H15B . . 108.8 ?
C14 C15 H15B . . 108.8 ?
H15A C15 H15B . . 107.7 ?
C15 C16 C17 . . 112.6(4) ?
C15 C16 H16A . . 109.1 ?
C17 C16 H16A . . 109.1 ?
C15 C16 H16B . . 109.1 ?
C17 C16 H16B . . 109.1 ?
H16A C16 H16B . . 107.8 ?
C16 C17 H17A . . 109.5 ?
C16 C17 H17B . . 109.5 ?
H17A C17 H17B . . 109.5 ?
C16 C17 H17C . . 109.5 ?
H17A C17 H17C . . 109.5 ?
H17B C17 H17C . . 109.5 ?

loop_
_geom_bond_atom_site_label_1
_geom_bond_atom_site_label_2
_geom_bond_site_symmetry_2
_geom_bond_distance
_geom_bond_publ_flag
N1 C7 . 1.284(4) ?
N1 N2 . 1.377(4) ?
N2 C9 . 1.340(4) ?
N2 H2N . 0.87(4) ?
S1 C9 . 1.669(3) ?
S2 C9 . 1.750(3) ?
S2 C10 . 1810(3) ?
C1 C6 . 1.342(10) ?
C1 C2A . 1.399(9) ?
C1 C6A . 1.407(10) ?
C1 C2 . 1.438(9) ?
C1 C7 . 1.484(5) ?
C2A C3A . 1.387(12) ?
C2A H2A . 0.9500 ?
C3A C4 . 1.323(11) ?
C3A H3A . 0.9500 ?
C2 C3 . 1.390(12) ?
C2 H2 . 0.9500 ?
C3 C4 . 1.382(10) ?
C3 H3 . 0.9500 ?
C4 C5 . 1.377(11) ?
C4 C5A . 1.413(11) ?
C4 H4 . 0.9500 ?
C5A C6A . 1.390(13) ?
C5A H5A . 0.9500 ?
C6A H6A . 0.9500 ?
C5 C6 . 1.380(13) ?
C5 H5 . 0.9500 ?
C6 H6 . 0.9500 ?
C7 C8A . 1.50(2) ?
C7 C8 . 1.53(2) ?
C8A H8A . 0.9800 ?
C8A H8B . 0.9800 ?
C8A H8C . 0.9800 ?
C8 H8D . 0.9800 ?
C8 H8E . 0.9800 ?
C8 H8F . 0.9800 ?
C10 C11 . 1.526(5) ?
C10 H10A . 0.9900 ?
C10 H10B . 0.9900 ?
C11 C12 . 1.521(5) ?
C11 H11A . 0.9900 ?
C11 H11B . 0.9900 ?
C12 C13 . 1.523(5) ?
C12 H12A . 0.9900 ?
C12 H12B . 0.9900 ?
C13 C14 . 1.521(5) ?
C13 H13A . 0.9900 ?
C13 H13B . 0.9900 ?
C14 C15 . 1.519(5) ?
C14 H14A . 0.9900 ?
C14 H14B . 0.9900 ?
C15 C16 . 1.513(6) ?
C15 H15A . 0.9900 ?
C15 H15B . 0.9900 ?
C16 C17 . 1.530(6) ?
C16 H16A . 0.9900 ?
C16 H16B . 0.9900 ?
C17 H17A . 0.9800 ?
C17 H17B . 0.9800 ?
C17 H17C . 0.9800 ?

loop_
_geom_torsion_atom_site_label_1
_geom_torsion_atom_site_label_2
_geom_torsion_atom_site_label_3
_geom_torsion_atom_site_label_4
_geom_torsion_site_symmetry_1
_geom_torsion_site_symmetry_2
_geom_torsion_site_symmetry_3
_geom_torsion_site_symmetry_4
_geom_torsion
_geom_torsion_publ_flag
C7 N1 N2 C9 . . . . 178.7(3) ?
C6A C1 C2A C3A . . . . 9.7(13) ?
C7 C1 C2A C3A . . . . -175.8(8) ?
C1 C2A C3A C4 . . . . -7.6(16) ?
C6 C1 C2 C3 . . . . -7.5(12) ?
C7 C1 C2 C3 . . . . 177.2(7) ?
C1 C2 C3 C4 . . . . 6.1(13) ?
C2A C3A C4 C5A . . . . 4.2(15) ?
C2 C3 C4 C5 . . . . -5.9(13) ?
C3A C4 C5A C6A . . . . -3.3(15) ?
C4 C5A C6A C1 . . . . 5.7(16) ?
C2A C1 C6A C5A . . . . -8.9(13) ?
C7 C1 C6A C5A . . . . 176.6(8) ?
C3 C4 C5 C6 . . . . 7.0(14) ?
C2 C1 C6 C5 . . . . 8.6(13) ?
C7 C1 C6 C5 . . . . -176.0(8) ?
C4 C5 C6 C1 . . . . -8.6(16) ?
N2 N1 C7 C1 . . . . 179.8(3) ?
N2 N1 C7 C8A . . . . 14.0(10) ?
N2 N1 C7 C8 . . . . -13.4(10) ?
C6 C1 C7 N1 . . . . -21.6(7) ?
C2A C1 C7 N1 . . . . -159.1(6) ?
C6A C1 C7 N1 . . . . 15.2(7) ?
C2 C1 C7 N1 . . . . 153.7(5) ?
C2A C1 C7 C8A . . . . 7.0(11) ?
C6A C1 C7 C8A . . . . -178.7(10) ?
C6 C1 C7 C8 . . . . 171.6(10) ?
C2 C1 C7 C8 . . . . -13.2(11) ?
N1 N2 C9 S1 . . . . -177.0(2) ?
N1 N2 C9 S2 . . . . 3.0(4) ?
C10 S2 C9 N2 . . . . 177.4(3) ?
C10 S2 C9 S1 . . . . -2.6(3) ?
C9 S2 C10 C11 . . . . -176.7(2) ?
S2 C10 C11 C12 . . . . -179.2(3) ?
C10 C11 C12 C13 . . . . -176.8(3) ?
C11 C12 C13 C14 . . . . -179.5(3) ?
C12 C13 C14 C15 . . . . -178.6(3) ?
C13 C14 C15 C16 . . . . 179.6(4) ?
C14 C15 C16 C17 . . . . 179.8(4) ?
